data_7216135
loop_
_publ_author_name
'Lorbach, Andreas'
'Maverick, Emily'
'Carreras, Abel'
'Alemany, Pere'
'Wu, Guang'
'Garcia-Garibay, Miguel A'
'Bazan, Guillermo C.'

_publ_section_title
;
 A fullerene-carbene adduct as a crystalline molecular rotor: remarkable
 behavior of a spherically-shaped rotator.
;
_journal_issue 25
_journal_name_full 'Physical chemistry chemical physics : PCCP'
_journal_page_first 12980
_journal_page_last 12986
_journal_paper_doi 10.1039/c4cp01036a
_journal_volume 16
_journal_year 2014
_chemical_formula_moiety 'C87 H36 N2'
_chemical_formula_sum 'C87 H36 N2'
_chemical_formula_weight 1109.18
_chemical_melting_point 'Decomposition >500 C'
_chemical_name_common IDipp-C60
_chemical_name_systematic
; 
 1,3-bis(diisopropylphenyl)imidazol-2-ylidene-C60 adduct 
;
_space_group_IT_number 62
_symmetry_cell_setting orthorhombic
_symmetry_space_group_name_Hall '-P 2ac 2n'
_symmetry_space_group_name_H-M 'P n m a'
_atom_sites_solution_hydrogens geom
_atom_sites_solution_primary direct
_atom_sites_solution_secondary difmap
_audit_creation_method SHELXL-97
_cell_angle_alpha 90.00
_cell_angle_beta 90.00
_cell_angle_gamma 90.00
_cell_formula_units_Z 4
_cell_length_a 18.6446(7)
_cell_length_b 18.2957(6)
_cell_length_c 15.0193(7)
_cell_measurement_temperature 280(2)
_cell_volume 5123.3(3)
_computing_cell_refinement 'Bruker SAINT'
_computing_data_collection 'Bruker APEX2'
_computing_data_reduction 'Bruker SAINT'
_computing_molecular_graphics 'Bruker SHELXTL'
_computing_publication_material 'Bruker SHELXTL'
_computing_structure_refinement 'SHELXL-97 (Sheldrick, 2008)'
_computing_structure_solution 'SHELXS-97 (Sheldrick, 2008)'
_diffrn_ambient_temperature 280(2)
_diffrn_measured_fraction_theta_full 0.971
_diffrn_measured_fraction_theta_max 0.971
_diffrn_measurement_device_type 'Bruker Kappa APEX II'
_diffrn_measurement_method 'Omega scan'
_diffrn_radiation_monochromator graphite
_diffrn_radiation_source 'fine-focus sealed tube'
_diffrn_radiation_type MoK\a
_diffrn_radiation_wavelength 0.71073
_diffrn_reflns_av_R_equivalents 0.0384
_diffrn_reflns_av_sigmaI/netI 0.0407
_diffrn_reflns_limit_h_max 24
_diffrn_reflns_limit_h_min -10
_diffrn_reflns_limit_k_max 24
_diffrn_reflns_limit_k_min -23
_diffrn_reflns_limit_l_max 20
_diffrn_reflns_limit_l_min -13
_diffrn_reflns_number 17849
_diffrn_reflns_theta_full 28.27
_diffrn_reflns_theta_max 28.27
_diffrn_reflns_theta_min 1.74
_exptl_absorpt_coefficient_mu 0.083
_exptl_absorpt_correction_T_max 0.7457
_exptl_absorpt_correction_T_min 0.6780
_exptl_absorpt_correction_type multi-scan
_exptl_absorpt_process_details sadabs
_exptl_crystal_colour black
_exptl_crystal_density_diffrn 1.438
_exptl_crystal_density_method 'not measured'
_exptl_crystal_description block
_exptl_crystal_F_000 2288
_exptl_crystal_size_max 0.30
_exptl_crystal_size_mid 0.20
_exptl_crystal_size_min 0.10
_refine_diff_density_max 0.318
_refine_diff_density_min -0.169
_refine_diff_density_rms 0.040
_refine_ls_extinction_method none
_refine_ls_goodness_of_fit_ref 1.046
_refine_ls_hydrogen_treatment constr
_refine_ls_matrix_type full
_refine_ls_number_parameters 413
_refine_ls_number_reflns 6357
_refine_ls_number_restraints 0
_refine_ls_restrained_S_all 1.046
_refine_ls_R_factor_all 0.0914
_refine_ls_R_factor_gt 0.0489
_refine_ls_shift/su_max 0.000
_refine_ls_shift/su_mean 0.000
_refine_ls_structure_factor_coef Fsqd
_refine_ls_weighting_details 'calc w=1/[\s^2^(Fo^2^)+(0.0553P)^2^+1.3815P] where P=(Fo^2^+2Fc^2^)/3'
_refine_ls_weighting_scheme calc
_refine_ls_wR_factor_gt 0.1179
_refine_ls_wR_factor_ref 0.1397
_reflns_number_gt 3897
_reflns_number_total 6357
_reflns_threshold_expression >2sigma(I)
_cod_data_source_file c4cp01036a4.cif
_cod_data_source_block 280k
_cod_depositor_comments
;
The following automatic conversions were performed:

'_symmetry_cell_setting' value 'Orthorhombic' changed to
'orthorhombic' according to
/usr/data/users/saulius/crontab/automatic-downloads/rss-feeds/RSC/lib/dictionaries/cif_core.dic
dictionary named 'cif_core.dic' version 2.4.2 from 2011-04-26.

Automatic conversion script
Id: cif_fix_values 2281 2013-09-26 08:29:07Z andrius 

 Adding full bibliography for 7216130--7216142.cif.
;
_cod_original_sg_symbol_H-M Pnma
_cod_database_code 7216135

loop_
_symmetry_equiv_pos_as_xyz
'x, y, z'
'-x+1/2, -y, z+1/2'
'-x, y+1/2, -z'
'x+1/2, -y+1/2, -z+1/2'
'-x, -y, -z'
'x-1/2, y, -z-1/2'
'x, -y-1/2, z'
'-x-1/2, y-1/2, z-1/2'

loop_
_atom_site_label
_atom_site_type_symbol
_atom_site_fract_x
_atom_site_fract_y
_atom_site_fract_z
_atom_site_U_iso_or_equiv
_atom_site_adp_type
_atom_site_occupancy
_atom_site_symmetry_multiplicity
_atom_site_calc_flag
_atom_site_refinement_flags
N1 N 0.30159(7) 0.19083(7) 0.67369(9) 0.0314(3) Uani 1 1 d .
C1 C 0.26910(11) 0.2500 0.63784(15) 0.0284(5) Uani 1 2 d S
C15 C 0.20814(11) 0.2500 0.56916(15) 0.0277(5) Uani 1 2 d S
C20 C 0.21388(9) 0.18530(9) 0.50270(12) 0.0377(4) Uani 1 1 d .
C3 C 0.28038(9) 0.11449(8) 0.66581(12) 0.0341(4) Uani 1 1 d .
C8 C 0.31552(9) 0.07097(9) 0.60345(13) 0.0378(4) Uani 1 1 d .
C16 C 0.13395(13) 0.2500 0.61198(17) 0.0379(6) Uani 1 2 d S
C4 C 0.22778(10) 0.08951(10) 0.72476(13) 0.0436(5) Uani 1 1 d .
C23 C 0.24003(9) 0.21060(11) 0.41768(13) 0.0450(5) Uani 1 1 d .
C45 C -0.02025(16) 0.2500 0.17482(19) 0.0521(7) Uani 1 2 d S
C40 C -0.09856(10) 0.18621(11) 0.28058(15) 0.0501(5) Uani 1 1 d .
C18 C 0.10563(11) 0.12463(10) 0.56205(14) 0.0487(5) Uani 1 1 d .
C17 C 0.08870(10) 0.18738(11) 0.60862(13) 0.0457(5) Uani 1 1 d .
C46 C -0.08007(14) 0.2500 0.22829(18) 0.0422(6) Uani 1 2 d S
C2 C 0.35526(9) 0.21333(9) 0.73065(12) 0.0387(4) Uani 1 1 d .
H2 H 0.3858 0.1832 0.7631 0.046 Uiso 1 1 calc R
C7 C 0.29207(11) -0.00137(10) 0.59797(15) 0.0514(5) Uani 1 1 d .
H7 H 0.3137 -0.0329 0.5575 0.062 Uiso 1 1 calc R
C22 C 0.22488(10) 0.17206(13) 0.33887(15) 0.0562(6) Uani 1 1 d .
C21 C 0.15158(12) 0.08639(10) 0.42382(17) 0.0550(6) Uani 1 1 d .
C42 C 0.00872(13) 0.12512(12) 0.22150(16) 0.0588(6) Uani 1 1 d .
C19 C 0.16813(10) 0.12598(9) 0.50467(14) 0.0453(5) Uani 1 1 d .
C39 C -0.05486(12) 0.12477(11) 0.27791(16) 0.0577(6) Uani 1 1 d .
C34 C 0.01378(10) 0.21150(13) 0.61396(13) 0.0542(5) Uani 1 1 d .
C25 C 0.20932(11) 0.21191(14) 0.25800(14) 0.0603(6) Uani 1 1 d .
C5 C 0.20648(11) 0.01708(11) 0.71445(16) 0.0570(6) Uani 1 1 d .
H5 H 0.1707 -0.0017 0.7510 0.068 Uiso 1 1 calc R
C38 C -0.03824(13) 0.08487(11) 0.35845(19) 0.0617(7) Uani 1 1 d .
C12 C 0.37587(10) 0.09882(11) 0.54641(14) 0.0483(5) Uani 1 1 d .
H12 H 0.3709 0.1520 0.5422 0.058 Uiso 1 1 calc R
C31 C 0.04947(13) 0.08602(11) 0.51394(17) 0.0600(6) Uani 1 1 d .
C24 C 0.17975(12) 0.10894(12) 0.34258(17) 0.0593(6) Uani 1 1 d .
C29 C 0.03565(13) 0.06112(10) 0.35299(18) 0.0620(7) Uani 1 1 d .
C32 C -0.02124(12) 0.10782(13) 0.51837(17) 0.0637(7) Uani 1 1 d .
C33 C -0.03921(11) 0.17251(15) 0.56988(14) 0.0601(6) Uani 1 1 d .
C27 C 0.13444(13) 0.10808(14) 0.26372(17) 0.0677(7) Uani 1 1 d .
C36 C -0.11124(11) 0.17234(14) 0.44273(16) 0.0595(6) Uani 1 1 d .
C26 C 0.15307(12) 0.17300(15) 0.21040(15) 0.0637(7) Uani 1 1 d .
C44 C 0.09993(12) 0.21105(15) 0.16578(13) 0.0651(7) Uani 1 1 d .
C30 C 0.07851(13) 0.06197(9) 0.42992(18) 0.0592(6) Uani 1 1 d .
C41 C -0.12756(10) 0.21053(12) 0.36542(15) 0.0541(5) Uani 1 1 d .
C28 C 0.06492(14) 0.08544(12) 0.26951(18) 0.0667(7) Uani 1 1 d .
C43 C 0.02568(12) 0.18555(14) 0.17212(14) 0.0607(6) Uani 1 1 d .
C6 C 0.23733(12) -0.02698(11) 0.65151(17) 0.0607(6) Uani 1 1 d .
H6 H 0.2212 -0.0748 0.6447 0.073 Uiso 1 1 calc R
C35 C -0.06515(12) 0.10801(13) 0.43919(18) 0.0628(7) Uani 1 1 d .
C37 C -0.09521(10) 0.21240(14) 0.52333(14) 0.0591(6) Uani 1 1 d .
C9 C 0.19885(12) 0.13582(14) 0.80016(16) 0.0638(6) Uani 1 1 d .
H9 H 0.2051 0.1872 0.7836 0.077 Uiso 1 1 calc R
C13 C 0.44803(13) 0.0826(2) 0.5897(2) 0.0898(9) Uani 1 1 d .
H13A H 0.4497 0.1047 0.6477 0.135 Uiso 1 1 calc R
H13B H 0.4858 0.1022 0.5535 0.135 Uiso 1 1 calc R
H13C H 0.4541 0.0307 0.5953 0.135 Uiso 1 1 calc R
C14 C 0.37450(14) 0.06819(14) 0.45213(16) 0.0705(7) Uani 1 1 d .
H14A H 0.3868 0.0172 0.4535 0.106 Uiso 1 1 calc R
H14B H 0.4085 0.0941 0.4160 0.106 Uiso 1 1 calc R
H14C H 0.3273 0.0740 0.4275 0.106 Uiso 1 1 calc R
C10 C 0.24347(16) 0.1218(2) 0.88413(18) 0.0934(10) Uani 1 1 d .
H10A H 0.2372 0.0720 0.9028 0.140 Uiso 1 1 calc R
H10B H 0.2279 0.1540 0.9307 0.140 Uiso 1 1 calc R
H10C H 0.2932 0.1305 0.8715 0.140 Uiso 1 1 calc R
C11 C 0.11958(15) 0.12380(19) 0.82060(19) 0.0913(10) Uani 1 1 d .
H11A H 0.0918 0.1320 0.7677 0.137 Uiso 1 1 calc R
H11B H 0.1046 0.1573 0.8662 0.137 Uiso 1 1 calc R
H11C H 0.1124 0.0745 0.8408 0.137 Uiso 1 1 calc R

loop_
_atom_site_aniso_label
_atom_site_aniso_U_11
_atom_site_aniso_U_22
_atom_site_aniso_U_33
_atom_site_aniso_U_23
_atom_site_aniso_U_13
_atom_site_aniso_U_12
N1 0.0286(7) 0.0326(7) 0.0329(8) 0.0038(6) -0.0050(6) -0.0005(5)
C1 0.0259(11) 0.0306(10) 0.0286(12) 0.000 0.0021(9) 0.000
C15 0.0258(11) 0.0282(10) 0.0290(12) 0.000 -0.0030(9) 0.000
C20 0.0334(9) 0.0368(9) 0.0428(11) -0.0060(8) -0.0106(8) 0.0118(7)
C3 0.0322(8) 0.0301(7) 0.0401(10) 0.0105(7) -0.0108(8) -0.0023(6)
C8 0.0351(9) 0.0332(8) 0.0452(11) 0.0052(8) -0.0118(8) 0.0036(7)
C16 0.0305(12) 0.0530(14) 0.0302(13) 0.000 -0.0029(11) 0.000
C4 0.0375(10) 0.0477(10) 0.0455(11) 0.0180(9) -0.0076(9) -0.0040(8)
C23 0.0236(9) 0.0688(11) 0.0427(11) -0.0094(9) -0.0034(8) 0.0112(8)
C45 0.0457(16) 0.0763(19) 0.0344(15) 0.000 -0.0160(13) 0.000
C40 0.0383(10) 0.0562(11) 0.0558(13) -0.0006(10) -0.0206(10) -0.0116(8)
C18 0.0542(12) 0.0420(10) 0.0499(12) 0.0203(9) -0.0177(10) -0.0069(9)
C17 0.0377(10) 0.0660(12) 0.0334(10) 0.0171(9) -0.0064(8) -0.0105(9)
C46 0.0356(13) 0.0506(14) 0.0403(15) 0.000 -0.0181(12) 0.000
C2 0.0359(9) 0.0433(9) 0.0370(10) 0.0040(8) -0.0124(8) 0.0009(7)
C7 0.0567(12) 0.0328(9) 0.0648(14) 0.0006(9) -0.0240(11) 0.0053(8)
C22 0.0324(10) 0.0868(15) 0.0495(13) -0.0186(11) 0.0018(9) 0.0235(10)
C21 0.0620(13) 0.0286(8) 0.0744(16) -0.0143(9) -0.0312(12) 0.0184(8)
C42 0.0639(14) 0.0565(12) 0.0560(14) -0.0279(11) -0.0253(12) 0.0047(10)
C19 0.0489(11) 0.0292(8) 0.0578(13) 0.0006(8) -0.0224(10) 0.0096(7)
C39 0.0618(13) 0.0447(11) 0.0667(15) -0.0058(10) -0.0348(12) -0.0154(10)
C34 0.0350(11) 0.0936(14) 0.0339(10) 0.0140(10) 0.0034(9) -0.0097(9)
C25 0.0331(11) 0.1104(17) 0.0375(11) -0.0102(11) 0.0090(9) 0.0128(10)
C5 0.0446(11) 0.0519(12) 0.0746(16) 0.0297(11) -0.0149(11) -0.0147(9)
C38 0.0643(14) 0.0368(10) 0.0842(18) 0.0067(11) -0.0355(14) -0.0218(9)
C12 0.0417(10) 0.0458(10) 0.0573(13) -0.0038(9) 0.0021(10) 0.0054(8)
C31 0.0693(15) 0.0367(10) 0.0742(17) 0.0254(11) -0.0227(13) -0.0167(9)
C24 0.0527(12) 0.0577(12) 0.0675(16) -0.0249(11) -0.0102(12) 0.0307(10)
C29 0.0759(15) 0.0242(8) 0.0860(18) -0.0105(10) -0.0303(14) -0.0052(9)
C32 0.0562(13) 0.0629(13) 0.0721(16) 0.0310(12) -0.0153(12) -0.0320(11)
C33 0.0415(11) 0.0954(17) 0.0435(12) 0.0239(12) 0.0050(10) -0.0215(11)
C27 0.0624(15) 0.0743(15) 0.0665(16) -0.0416(13) -0.0136(12) 0.0293(12)
C36 0.0316(10) 0.0869(16) 0.0599(15) 0.0143(12) -0.0042(10) -0.0251(10)
C26 0.0534(13) 0.0981(18) 0.0395(12) -0.0271(12) 0.0051(11) 0.0209(12)
C44 0.0532(13) 0.1128(18) 0.0293(10) -0.0144(11) 0.0005(10) 0.0097(12)
C30 0.0716(14) 0.0220(8) 0.0841(18) 0.0030(9) -0.0316(13) -0.0006(8)
C41 0.0243(9) 0.0799(13) 0.0581(13) 0.0045(11) -0.0094(9) -0.0123(8)
C28 0.0761(16) 0.0468(11) 0.0772(18) -0.0350(12) -0.0275(14) 0.0163(11)
C43 0.0552(13) 0.0899(17) 0.0370(12) -0.0223(12) -0.0143(10) 0.0103(12)
C6 0.0579(13) 0.0362(10) 0.0879(18) 0.0179(11) -0.0328(13) -0.0132(9)
C35 0.0549(13) 0.0584(13) 0.0751(17) 0.0190(12) -0.0166(12) -0.0361(11)
C37 0.0255(10) 0.1053(16) 0.0466(12) 0.0106(11) 0.0060(9) -0.0127(9)
C9 0.0656(14) 0.0712(14) 0.0545(14) 0.0199(12) 0.0178(12) -0.0052(11)
C13 0.0412(13) 0.136(3) 0.092(2) -0.0153(19) -0.0058(14) 0.0045(14)
C14 0.0712(16) 0.0769(15) 0.0633(16) -0.0090(13) 0.0094(13) 0.0137(13)
C10 0.085(2) 0.144(3) 0.0520(16) 0.0004(17) 0.0045(15) -0.0365(19)
C11 0.0684(17) 0.133(3) 0.0720(19) 0.0421(18) 0.0223(15) 0.0167(17)

loop_
_atom_type_symbol
_atom_type_description
_atom_type_scat_dispersion_real
_atom_type_scat_dispersion_imag
_atom_type_scat_source
C C 0.0033 0.0016 'International Tables Vol C Tables 4.2.6.8 and 6.1.1.4'
H H 0.0000 0.0000 'International Tables Vol C Tables 4.2.6.8 and 6.1.1.4'
N N 0.0061 0.0033 'International Tables Vol C Tables 4.2.6.8 and 6.1.1.4'

loop_
_geom_angle_atom_site_label_1
_geom_angle_atom_site_label_2
_geom_angle_atom_site_label_3
_geom_angle
_geom_angle_site_symmetry_1
_geom_angle_site_symmetry_3
C1 N1 C2 109.45(14) . .
C1 N1 C3 127.86(14) . .
C2 N1 C3 122.25(13) . .
N1 C1 N1 106.36(19) 7_565 .
N1 C1 C15 126.82(9) 7_565 .
N1 C1 C15 126.82(9) . .
C16 C15 C1 112.84(19) . .
C16 C15 C20 109.49(13) . 7_565
C1 C15 C20 112.41(12) . 7_565
C16 C15 C20 109.49(13) . .
C1 C15 C20 112.41(12) . .
C20 C15 C20 99.39(19) 7_565 .
C19 C20 C23 118.67(17) . .
C19 C20 C15 122.89(17) . .
C23 C20 C15 110.35(15) . .
C8 C3 C4 124.67(16) . .
C8 C3 N1 118.37(15) . .
C4 C3 N1 116.90(16) . .
C3 C8 C7 115.74(18) . .
C3 C8 C12 122.78(15) . .
C7 C8 C12 121.48(18) . .
C17 C16 C17 107.2(2) 7_565 .
C17 C16 C15 121.49(14) 7_565 .
C17 C16 C15 121.49(14) . .
C5 C4 C3 116.2(2) . .
C5 C4 C9 120.96(19) . .
C3 C4 C9 122.73(17) . .
C22 C23 C23 120.09(13) . 7_565
C22 C23 C20 121.06(19) . .
C23 C23 C20 108.71(10) 7_565 .
C46 C45 C43 119.54(17) . 7_565
C46 C45 C43 119.54(17) . .
C43 C45 C43 108.0(3) 7_565 .
C39 C40 C46 119.8(2) . .
C39 C40 C41 119.4(2) . .
C46 C40 C41 108.48(19) . .
C17 C18 C19 118.08(16) . .
C17 C18 C31 119.4(2) . .
C19 C18 C31 106.95(19) . .
C18 C17 C16 123.48(19) . .
C18 C17 C34 119.68(18) . .
C16 C17 C34 108.68(18) . .
C45 C46 C40 120.66(14) . .
C45 C46 C40 120.66(14) . 7_565
C40 C46 C40 107.4(3) . 7_565
C2 C2 N1 107.37(9) 7_565 .
C2 C2 H2 126.3 7_565 .
N1 C2 H2 126.3 . .
C6 C7 C8 121.2(2) . .
C6 C7 H7 119.4 . .
C8 C7 H7 119.4 . .
C23 C22 C24 119.4(2) . .
C23 C22 C25 119.6(2) . .
C24 C22 C25 108.8(2) . .
C24 C21 C30 120.4(2) . .
C24 C21 C19 120.5(2) . .
C30 C21 C19 107.7(2) . .
C43 C42 C39 120.4(2) . .
C43 C42 C28 120.1(2) . .
C39 C42 C28 107.1(2) . .
C20 C19 C21 120.5(2) . .
C20 C19 C18 121.51(17) . .
C21 C19 C18 108.60(18) . .
C40 C39 C38 120.7(2) . .
C40 C39 C42 119.4(2) . .
C38 C39 C42 108.3(2) . .
C33 C34 C34 120.95(14) . 7_565
C33 C34 C17 119.8(2) . .
C34 C34 C17 107.50(12) 7_565 .
C25 C25 C22 120.27(13) 7_565 .
C25 C25 C26 119.29(14) 7_565 .
C22 C25 C26 108.1(2) . .
C6 C5 C4 121.2(2) . .
C6 C5 H5 119.4 . .
C4 C5 H5 119.4 . .
C35 C38 C29 119.2(2) . .
C35 C38 C39 120.2(2) . .
C29 C38 C39 108.0(2) . .
C8 C12 C13 110.60(19) . .
C8 C12 C14 113.11(18) . .
C13 C12 C14 109.90(19) . .
C8 C12 H12 107.7 . .
C13 C12 H12 107.7 . .
C14 C12 H12 107.7 . .
C32 C31 C30 119.3(2) . .
C32 C31 C18 121.6(2) . .
C30 C31 C18 108.2(2) . .
C21 C24 C22 119.7(2) . .
C21 C24 C27 119.4(2) . .
C22 C24 C27 108.6(2) . .
C30 C29 C28 119.9(2) . .
C30 C29 C38 119.4(3) . .
C28 C29 C38 108.5(2) . .
C31 C32 C35 120.2(3) . .
C31 C32 C33 118.8(2) . .
C35 C32 C33 107.8(2) . .
C34 C33 C37 118.9(2) . .
C34 C33 C32 120.6(2) . .
C37 C33 C32 108.6(2) . .
C28 C27 C24 120.2(3) . .
C28 C27 C26 120.2(2) . .
C24 C27 C26 107.3(2) . .
C41 C36 C37 119.3(2) . .
C41 C36 C35 120.3(2) . .
C37 C36 C35 108.5(2) . .
C44 C26 C25 120.5(2) . .
C44 C26 C27 120.0(2) . .
C25 C26 C27 107.3(2) . .
C26 C44 C44 120.19(15) . 7_565
C26 C44 C43 119.0(2) . .
C44 C44 C43 108.58(14) 7_565 .
C29 C30 C21 119.4(2) . .
C29 C30 C31 120.6(2) . .
C21 C30 C31 108.49(19) . .
C36 C41 C41 120.21(14) . 7_565
C36 C41 C40 119.8(2) . .
C41 C41 C40 107.82(12) 7_565 .
C27 C28 C29 120.7(2) . .
C27 C28 C42 119.9(3) . .
C29 C28 C42 108.1(2) . .
C42 C43 C45 120.2(2) . .
C42 C43 C44 120.7(2) . .
C45 C43 C44 107.4(2) . .
C5 C6 C7 120.84(18) . .
C5 C6 H6 119.6 . .
C7 C6 H6 119.6 . .
C38 C35 C32 121.1(2) . .
C38 C35 C36 119.6(2) . .
C32 C35 C36 107.8(2) . .
C37 C37 C36 120.45(13) 7_565 .
C37 C37 C33 120.15(14) 7_565 .
C36 C37 C33 107.3(2) . .
C4 C9 C11 114.5(2) . .
C4 C9 C10 109.2(2) . .
C11 C9 C10 109.6(2) . .
C4 C9 H9 107.8 . .
C11 C9 H9 107.8 . .
C10 C9 H9 107.8 . .
C12 C13 H13A 109.5 . .
C12 C13 H13B 109.5 . .
H13A C13 H13B 109.5 . .
C12 C13 H13C 109.5 . .
H13A C13 H13C 109.5 . .
H13B C13 H13C 109.5 . .
C12 C14 H14A 109.5 . .
C12 C14 H14B 109.5 . .
H14A C14 H14B 109.5 . .
C12 C14 H14C 109.5 . .
H14A C14 H14C 109.5 . .
H14B C14 H14C 109.5 . .
C9 C10 H10A 109.5 . .
C9 C10 H10B 109.5 . .
H10A C10 H10B 109.5 . .
C9 C10 H10C 109.5 . .
H10A C10 H10C 109.5 . .
H10B C10 H10C 109.5 . .
C9 C11 H11A 109.5 . .
C9 C11 H11B 109.5 . .
H11A C11 H11B 109.5 . .
C9 C11 H11C 109.5 . .
H11A C11 H11C 109.5 . .
H11B C11 H11C 109.5 . .

loop_
_geom_bond_atom_site_label_1
_geom_bond_atom_site_label_2
_geom_bond_distance
_geom_bond_site_symmetry_2
N1 C1 1.3523(18) .
N1 C2 1.379(2) .
N1 C3 1.456(2) .
C1 N1 1.3523(18) 7_565
C1 C15 1.535(3) .
C15 C16 1.526(3) .
C15 C20 1.552(2) 7_565
C15 C20 1.552(2) .
C20 C19 1.381(3) .
C20 C23 1.443(3) .
C3 C8 1.393(3) .
C3 C4 1.398(3) .
C8 C7 1.396(3) .
C8 C12 1.503(3) .
C16 C17 1.423(2) 7_565
C16 C17 1.424(2) .
C4 C5 1.392(3) .
C4 C9 1.514(3) .
C23 C22 1.406(3) .
C23 C23 1.442(4) 7_565
C45 C46 1.374(4) .
C45 C43 1.458(3) 7_565
C45 C43 1.458(3) .
C40 C39 1.389(3) .
C40 C46 1.448(3) .
C40 C41 1.454(3) .
C18 C17 1.381(3) .
C18 C19 1.450(3) .
C18 C31 1.455(3) .
C17 C34 1.467(3) .
C46 C40 1.448(3) 7_565
C2 C2 1.342(3) 7_565
C2 H2 0.9300 .
C7 C6 1.381(3) .
C7 H7 0.9300 .
C22 C24 1.430(3) .
C22 C25 1.446(3) .
C21 C24 1.391(3) .
C21 C30 1.437(3) .
C21 C19 1.447(3) .
C42 C43 1.368(3) .
C42 C39 1.457(3) .
C42 C28 1.464(3) .
C39 C38 1.446(3) .
C34 C33 1.387(3) .
C34 C34 1.409(5) 7_565
C25 C25 1.394(5) 7_565
C25 C26 1.455(3) .
C5 C6 1.369(3) .
C5 H5 0.9300 .
C38 C35 1.379(4) .
C38 C29 1.447(3) .
C12 C13 1.523(3) .
C12 C14 1.523(3) .
C12 H12 0.9800 .
C31 C32 1.379(3) .
C31 C30 1.442(4) .
C24 C27 1.455(3) .
C29 C30 1.405(3) .
C29 C28 1.438(4) .
C32 C35 1.444(3) .
C32 C33 1.453(4) .
C33 C37 1.453(3) .
C27 C28 1.364(4) .
C27 C26 1.474(4) .
C36 C41 1.389(3) .
C36 C37 1.446(3) .
C36 C35 1.458(4) .
C26 C44 1.384(3) .
C44 C44 1.425(5) 7_565
C44 C43 1.464(3) .
C41 C41 1.444(5) 7_565
C6 H6 0.9300 .
C37 C37 1.376(5) 7_565
C9 C11 1.525(3) .
C9 C10 1.532(4) .
C9 H9 0.9800 .
C13 H13A 0.9600 .
C13 H13B 0.9600 .
C13 H13C 0.9600 .
C14 H14A 0.9600 .
C14 H14B 0.9600 .
C14 H14C 0.9600 .
C10 H10A 0.9600 .
C10 H10B 0.9600 .
C10 H10C 0.9600 .
C11 H11A 0.9600 .
C11 H11B 0.9600 .
C11 H11C 0.9600 .

loop_
_geom_torsion_atom_site_label_1
_geom_torsion_atom_site_label_2
_geom_torsion_atom_site_label_3
_geom_torsion_atom_site_label_4
_geom_torsion
_geom_torsion_site_symmetry_1
_geom_torsion_site_symmetry_4
C2 N1 C1 N1 -1.1(2) . 7_565
C3 N1 C1 N1 171.29(12) . 7_565
C2 N1 C1 C15 178.14(19) . .
C3 N1 C1 C15 -9.5(3) . .
N1 C1 C15 C16 -90.4(2) 7_565 .
N1 C1 C15 C16 90.4(2) . .
N1 C1 C15 C20 34.0(3) 7_565 7_565
N1 C1 C15 C20 -145.13(19) . 7_565
N1 C1 C15 C20 145.13(19) 7_565 .
N1 C1 C15 C20 -34.0(3) . .
C16 C15 C20 C19 -18.5(2) . .
C1 C15 C20 C19 107.70(19) . .
C20 C15 C20 C19 -133.22(15) 7_565 .
C16 C15 C20 C23 129.60(16) . .
C1 C15 C20 C23 -104.15(16) . .
C20 C15 C20 C23 14.9(2) 7_565 .
C1 N1 C3 C8 99.0(2) . .
C2 N1 C3 C8 -89.4(2) . .
C1 N1 C3 C4 -83.6(2) . .
C2 N1 C3 C4 87.9(2) . .
C4 C3 C8 C7 3.9(3) . .
N1 C3 C8 C7 -179.00(15) . .
C4 C3 C8 C12 -174.99(17) . .
N1 C3 C8 C12 2.1(2) . .
C1 C15 C16 C17 109.31(19) . 7_565
C20 C15 C16 C17 -16.7(3) 7_565 7_565
C20 C15 C16 C17 -124.69(18) . 7_565
C1 C15 C16 C17 -109.31(19) . .
C20 C15 C16 C17 124.69(18) 7_565 .
C20 C15 C16 C17 16.7(3) . .
C8 C3 C4 C5 -4.8(3) . .
N1 C3 C4 C5 178.01(15) . .
C8 C3 C4 C9 170.81(18) . .
N1 C3 C4 C9 -6.4(3) . .
C19 C20 C23 C22 -5.8(2) . .
C15 C20 C23 C22 -155.42(17) . .
C19 C20 C23 C23 139.53(12) . 7_565
C15 C20 C23 C23 -10.14(15) . 7_565
C19 C18 C17 C16 -8.1(3) . .
C31 C18 C17 C16 -140.9(2) . .
C19 C18 C17 C34 136.90(18) . .
C31 C18 C17 C34 4.1(3) . .
C17 C16 C17 C18 141.49(16) 7_565 .
C15 C16 C17 C18 -4.7(3) . .
C17 C16 C17 C34 -6.7(3) 7_565 .
C15 C16 C17 C34 -152.90(19) . .
C43 C45 C46 C40 -137.9(2) 7_565 .
C43 C45 C46 C40 -1.1(3) . .
C43 C45 C46 C40 1.1(3) 7_565 7_565
C43 C45 C46 C40 137.9(2) . 7_565
C39 C40 C46 C45 1.1(3) . .
C41 C40 C46 C45 143.1(2) . .
C39 C40 C46 C40 -142.72(16) . 7_565
C41 C40 C46 C40 -0.7(3) . 7_565
C1 N1 C2 C2 0.70(15) . 7_565
C3 N1 C2 C2 -172.21(12) . 7_565
C3 C8 C7 C6 0.1(3) . .
C12 C8 C7 C6 178.99(18) . .
C23 C23 C22 C24 -138.15(15) 7_565 .
C20 C23 C22 C24 3.3(3) . .
C23 C23 C22 C25 0.0(2) 7_565 .
C20 C23 C22 C25 141.42(19) . .
C23 C20 C19 C21 5.1(2) . .
C15 C20 C19 C21 150.72(17) . .
C23 C20 C19 C18 -137.60(18) . .
C15 C20 C19 C18 8.1(3) . .
C24 C21 C19 C20 -2.0(3) . .
C30 C21 C19 C20 -145.58(17) . .
C24 C21 C19 C18 144.90(18) . .
C30 C21 C19 C18 1.3(2) . .
C17 C18 C19 C20 6.3(3) . .
C31 C18 C19 C20 144.40(17) . .
C17 C18 C19 C21 -140.19(17) . .
C31 C18 C19 C21 -2.11(19) . .
C46 C40 C39 C38 138.1(2) . .
C41 C40 C39 C38 0.2(3) . .
C46 C40 C39 C42 -0.7(3) . .
C41 C40 C39 C42 -138.66(19) . .
C43 C42 C39 C40 0.6(3) . .
C28 C42 C39 C40 142.70(19) . .
C43 C42 C39 C38 -142.84(19) . .
C28 C42 C39 C38 -0.7(2) . .
C18 C17 C34 C33 -2.1(3) . .
C16 C17 C34 C33 147.6(2) . .
C18 C17 C34 C34 -145.46(14) . 7_565
C16 C17 C34 C34 4.19(18) . 7_565
C23 C22 C25 C25 0.0(2) . 7_565
C24 C22 C25 C25 142.12(12) . 7_565
C23 C22 C25 C26 -141.86(19) . .
C24 C22 C25 C26 0.2(2) . .
C3 C4 C5 C6 1.8(3) . .
C9 C4 C5 C6 -173.93(19) . .
C40 C39 C38 C35 -0.7(3) . .
C42 C39 C38 C35 142.2(2) . .
C40 C39 C38 C29 -142.15(19) . .
C42 C39 C38 C29 0.7(2) . .
C3 C8 C12 C13 93.6(2) . .
C7 C8 C12 C13 -85.2(2) . .
C3 C8 C12 C14 -142.68(18) . .
C7 C8 C12 C14 38.5(3) . .
C17 C18 C31 C32 -4.3(3) . .
C19 C18 C31 C32 -141.7(2) . .
C17 C18 C31 C30 139.51(19) . .
C19 C18 C31 C30 2.1(2) . .
C30 C21 C24 C22 138.46(19) . .
C19 C21 C24 C22 -0.5(3) . .
C30 C21 C24 C27 0.4(3) . .
C19 C21 C24 C27 -138.60(19) . .
C23 C22 C24 C21 -0.1(3) . .
C25 C22 C24 C21 -142.36(19) . .
C23 C22 C24 C27 141.99(19) . .
C25 C22 C24 C27 -0.2(2) . .
C35 C38 C29 C30 0.1(3) . .
C39 C38 C29 C30 142.0(2) . .
C35 C38 C29 C28 -142.3(2) . .
C39 C38 C29 C28 -0.4(2) . .
C30 C31 C32 C35 -1.3(3) . .
C18 C31 C32 C35 138.6(2) . .
C30 C31 C32 C33 -137.7(2) . .
C18 C31 C32 C33 2.3(3) . .
C34 C34 C33 C37 0.0(2) 7_565 .
C17 C34 C33 C37 -138.5(2) . .
C34 C34 C33 C32 138.48(16) 7_565 .
C17 C34 C33 C32 0.0(3) . .
C31 C32 C33 C34 -0.2(3) . .
C35 C32 C33 C34 -141.4(2) . .
C31 C32 C33 C37 142.1(2) . .
C35 C32 C33 C37 0.9(2) . .
C21 C24 C27 C28 0.1(3) . .
C22 C24 C27 C28 -142.2(2) . .
C21 C24 C27 C26 142.38(19) . .
C22 C24 C27 C26 0.1(2) . .
C25 C25 C26 C44 -0.2(2) 7_565 .
C22 C25 C26 C44 142.1(2) . .
C25 C25 C26 C27 -142.47(13) 7_565 .
C22 C25 C26 C27 -0.2(2) . .
C28 C27 C26 C44 -0.2(3) . .
C24 C27 C26 C44 -142.5(2) . .
C28 C27 C26 C25 142.3(2) . .
C24 C27 C26 C25 0.0(2) . .
C25 C26 C44 C44 0.2(2) . 7_565
C27 C26 C44 C44 137.79(16) . 7_565
C25 C26 C44 C43 -137.9(2) . .
C27 C26 C44 C43 -0.3(3) . .
C28 C29 C30 C21 -0.8(3) . .
C38 C29 C30 C21 -138.9(2) . .
C28 C29 C30 C31 138.3(2) . .
C38 C29 C30 C31 0.2(3) . .
C24 C21 C30 C29 0.0(3) . .
C19 C21 C30 C29 143.54(18) . .
C24 C21 C30 C31 -143.61(18) . .
C19 C21 C30 C31 0.0(2) . .
C32 C31 C30 C29 0.5(3) . .
C18 C31 C30 C29 -144.31(18) . .
C32 C31 C30 C21 143.48(18) . .
C18 C31 C30 C21 -1.3(2) . .
C37 C36 C41 C41 0.8(2) . 7_565
C35 C36 C41 C41 -137.85(15) . 7_565
C37 C36 C41 C40 138.7(2) . .
C35 C36 C41 C40 0.0(3) . .
C39 C40 C41 C36 0.1(3) . .
C46 C40 C41 C36 -142.06(19) . .
C39 C40 C41 C41 142.62(15) . 7_565
C46 C40 C41 C41 0.44(16) . 7_565
C24 C27 C28 C29 -0.9(3) . .
C26 C27 C28 C29 -138.4(2) . .
C24 C27 C28 C42 138.4(2) . .
C26 C27 C28 C42 0.9(3) . .
C30 C29 C28 C27 1.3(3) . .
C38 C29 C28 C27 143.5(2) . .
C30 C29 C28 C42 -142.22(19) . .
C38 C29 C28 C42 0.0(2) . .
C43 C42 C28 C27 -1.1(3) . .
C39 C42 C28 C27 -143.4(2) . .
C43 C42 C28 C29 142.7(2) . .
C39 C42 C28 C29 0.4(2) . .
C39 C42 C43 C45 -0.6(3) . .
C28 C42 C43 C45 -137.9(2) . .
C39 C42 C43 C44 137.9(2) . .
C28 C42 C43 C44 0.6(3) . .
C46 C45 C43 C42 0.9(3) . .
C43 C45 C43 C42 142.15(18) 7_565 .
C46 C45 C43 C44 -142.4(2) . .
C43 C45 C43 C44 -1.2(3) 7_565 .
C26 C44 C43 C42 0.1(3) . .
C44 C44 C43 C42 -142.37(17) 7_565 .
C26 C44 C43 C45 143.2(2) . .
C44 C44 C43 C45 0.7(2) 7_565 .
C4 C5 C6 C7 1.9(3) . .
C8 C7 C6 C5 -2.9(3) . .
C29 C38 C35 C32 -1.0(3) . .
C39 C38 C35 C32 -138.2(2) . .
C29 C38 C35 C36 138.05(19) . .
C39 C38 C35 C36 0.8(3) . .
C31 C32 C35 C38 1.7(3) . .
C33 C32 C35 C38 142.2(2) . .
C31 C32 C35 C36 -141.6(2) . .
C33 C32 C35 C36 -1.0(2) . .
C41 C36 C35 C38 -0.5(3) . .
C37 C36 C35 C38 -143.12(19) . .
C41 C36 C35 C32 143.38(19) . .
C37 C36 C35 C32 0.8(2) . .
C41 C36 C37 C37 -0.8(2) . 7_565
C35 C36 C37 C37 142.22(13) . 7_565
C41 C36 C37 C33 -143.25(19) . .
C35 C36 C37 C33 -0.2(2) . .
C34 C33 C37 C37 0.0(2) . 7_565
C32 C33 C37 C37 -142.98(12) . 7_565
C34 C33 C37 C36 142.6(2) . .
C32 C33 C37 C36 -0.4(2) . .
C5 C4 C9 C11 -39.2(3) . .
C3 C4 C9 C11 145.4(2) . .
C5 C4 C9 C10 84.2(2) . .
C3 C4 C9 C10 -91.3(2) . .
